data_1561660
loop_
_publ_author_name
'Kohlgruber, Tsuyoshi A.'
'Mackley, Stephanie A.'
'Bo, Fabrice Dal'
'Aksenov, Sergey M.'
'Burns, Peter C.'

_publ_section_title
;
 The role of 1-ethyl-3-methylimidazolium diethyl phosphate ionic liquid in
 uranyl phosphate compounds
;
_journal_name_full 'Journal of Solid State Chemistry'
_journal_page_first 120938
_journal_paper_doi 10.1016/j.jssc.2019.120938
_journal_volume 279
_journal_year 2019
_chemical_formula_sum 'C2 H5 O2.5 P0.5 U0.25'
_chemical_formula_weight 144.05
_space_group_crystal_system triclinic
_space_group_IT_number 2
_space_group_name_Hall '-P 1'
_space_group_name_H-M_alt 'P -1'
_atom_sites_solution_hydrogens geom
_atom_sites_solution_primary dual
_atom_sites_solution_secondary difmap
_audit_creation_method SHELXL-2016/6
_cell_angle_alpha 105.333(6)
_cell_angle_beta 90.562(6)
_cell_angle_gamma 98.269(6)
_cell_formula_units_Z 4
_cell_length_a 5.374(3)
_cell_length_b 7.674(4)
_cell_length_c 11.132(6)
_cell_measurement_reflns_used 2716
_cell_measurement_temperature 220(2)
_cell_measurement_theta_max 25.65
_cell_measurement_theta_min 2.78
_cell_volume 437.6(4)
_computing_cell_refinement 'Bruker SAINT (Bruker, 2015)'
_computing_data_collection 'Bruker APEX-3 (Bruker, 2015)'
_computing_data_reduction 'Bruker SAINT (Bruker, 2015)'
_computing_molecular_graphics 'Bruker XP (Bruker, 2015)'
_computing_publication_material 'CIFTAB (Sheldrick, 2008)'
_computing_structure_refinement 'SHELXL-2016/6 (Sheldrick, 2016)'
_computing_structure_solution 'SHELXT 2014/5 (Sheldrick, 2014)'
_diffrn_ambient_temperature 220(2)
_diffrn_detector_area_resol_mean 8.33
_diffrn_measured_fraction_theta_full 0.999
_diffrn_measured_fraction_theta_max 0.994
_diffrn_measurement_device_type 'Bruker APEX-II'
_diffrn_measurement_method 'combination of \w and \f-scans '
_diffrn_radiation_type MoK\a
_diffrn_radiation_wavelength 0.71073
_diffrn_reflns_av_R_equivalents 0.0332
_diffrn_reflns_av_unetI/netI 0.0410
_diffrn_reflns_Laue_measured_fraction_full 0.999
_diffrn_reflns_Laue_measured_fraction_max 0.994
_diffrn_reflns_limit_h_max 6
_diffrn_reflns_limit_h_min -6
_diffrn_reflns_limit_k_max 9
_diffrn_reflns_limit_k_min -9
_diffrn_reflns_limit_l_max 14
_diffrn_reflns_limit_l_min -14
_diffrn_reflns_number 5141
_diffrn_reflns_point_group_measured_fraction_full 0.999
_diffrn_reflns_point_group_measured_fraction_max 0.994
_diffrn_reflns_theta_full 25.242
_diffrn_reflns_theta_max 27.544
_diffrn_reflns_theta_min 1.899
_diffrn_source 'Incoatec micro-focus'
_exptl_absorpt_coefficient_mu 9.494
_exptl_absorpt_correction_type multi-scan
_exptl_absorpt_process_details 'SADABS (Krause et al., 2015)'
_exptl_crystal_colour 'pale yellow'
_exptl_crystal_density_diffrn 2.186
_exptl_crystal_description blocky
_exptl_crystal_F_000 270
_exptl_crystal_size_max 0.075
_exptl_crystal_size_mid 0.025
_exptl_crystal_size_min 0.015
_exptl_transmission_factor_max 0.7456
_exptl_transmission_factor_min 0.6043
_refine_diff_density_max 1.376
_refine_diff_density_min -0.456
_refine_diff_density_rms 0.131
_refine_ls_extinction_coef .
_refine_ls_extinction_method none
_refine_ls_goodness_of_fit_ref 1.011
_refine_ls_hydrogen_treatment constr
_refine_ls_matrix_type full
_refine_ls_number_parameters 97
_refine_ls_number_reflns 1993
_refine_ls_number_restraints 0
_refine_ls_restrained_S_all 1.011
_refine_ls_R_factor_all 0.0250
_refine_ls_R_factor_gt 0.0243
_refine_ls_shift/su_max 0.000
_refine_ls_shift/su_mean 0.000
_refine_ls_structure_factor_coef Fsqd
_refine_ls_weighting_details 'w=1/[\s^2^(Fo^2^)+(0.0241P)^2^] where P=(Fo^2^+2Fc^2^)/3'
_refine_ls_weighting_scheme calc
_refine_ls_wR_factor_gt 0.0497
_refine_ls_wR_factor_ref 0.0501
_reflns_Friedel_coverage 0.000
_reflns_Friedel_fraction_full .
_reflns_Friedel_fraction_max .
_reflns_number_gt 1979
_reflns_number_total 1993
_reflns_threshold_expression 'I > 2\s(I)'
_cod_data_source_file chain1_final.cif
_cod_data_source_block try3_a
_cod_original_formula_sum 'C2 H5 O2.50 P0.50 U0.25'
_cod_database_code 1561660
_shelx_shelxl_version_number 2016/6
_shelx_space_group_comment
;
The symmetry employed for this shelxl refinement is uniquely defined
by the following loop, which should always be used as a source of
symmetry information in preference to the above space-group names.
They are only intended as comments.
;
_shelx_estimated_absorpt_t_min 0.536
_shelx_estimated_absorpt_t_max 0.871
_diffrn_source_monochromator 'MONTEL Multi-layer'

loop_
_space_group_symop_operation_xyz
'x, y, z'
'-x, -y, -z'

loop_
_atom_site_label
_atom_site_type_symbol
_atom_site_fract_x
_atom_site_fract_y
_atom_site_fract_z
_atom_site_U_iso_or_equiv
_atom_site_adp_type
_atom_site_occupancy
_atom_site_site_symmetry_order
_atom_site_calc_flag
_atom_site_refinement_flags_posn
_atom_site_refinement_flags_adp
_atom_site_refinement_flags_occupancy
_atom_site_disorder_assembly
_atom_site_disorder_group
U1 U 1.000000 0.500000 0.500000 0.02812(8) Uani 1 2 d S . P . .
P1 P 0.49100(19) 0.46452(15) 0.71276(10) 0.0322(2) Uani 1 1 d . . . . .
O1 O 0.8517(6) 0.2741(4) 0.4362(3) 0.0454(7) Uani 1 1 d . . . . .
O2 O 0.7253(5) 0.5339(5) 0.6578(3) 0.0473(8) Uani 1 1 d . . . . .
O3 O 0.2640(5) 0.4011(4) 0.6238(3) 0.0410(7) Uani 1 1 d . . . . .
O4 O 0.4480(6) 0.6223(4) 0.8279(3) 0.0472(8) Uani 1 1 d . . . . .
O5 O 0.5337(7) 0.3064(5) 0.7716(3) 0.0536(9) Uani 1 1 d . . . . .
C1 C 0.2295(10) 0.6081(8) 0.9020(5) 0.0568(13) Uani 1 1 d . . . . .
H1A H 0.277141 0.582207 0.979947 0.068 Uiso 1 1 calc R U . . .
H1B H 0.101354 0.507892 0.856031 0.068 Uiso 1 1 calc R U . . .
C2 C 0.1273(12) 0.7823(9) 0.9295(7) 0.081(2) Uani 1 1 d . . . . .
H2A H -0.019154 0.773991 0.979039 0.121 Uiso 1 1 calc R U . . .
H2B H 0.254593 0.880770 0.975490 0.121 Uiso 1 1 calc R U . . .
H2C H 0.079329 0.806677 0.851943 0.121 Uiso 1 1 calc R U . . .
C3 C 0.5052(13) 0.1166(8) 0.6987(7) 0.084(2) Uani 1 1 d . . . . .
H3A H 0.372783 0.045222 0.733294 0.100 Uiso 1 1 calc R U . . .
H3B H 0.450070 0.108944 0.613008 0.100 Uiso 1 1 calc R U . . .
C4 C 0.7245(14) 0.0385(9) 0.6958(9) 0.107(3) Uani 1 1 d . . . . .
H4A H 0.691961 -0.087542 0.645717 0.160 Uiso 1 1 calc R U . . .
H4B H 0.855711 0.106216 0.659561 0.160 Uiso 1 1 calc R U . . .
H4C H 0.778337 0.042423 0.779981 0.160 Uiso 1 1 calc R U . . .

loop_
_atom_site_aniso_label
_atom_site_aniso_U_11
_atom_site_aniso_U_22
_atom_site_aniso_U_33
_atom_site_aniso_U_23
_atom_site_aniso_U_13
_atom_site_aniso_U_12
U1 0.02002(11) 0.03355(13) 0.02989(13) 0.00614(9) -0.00113(8) 0.00573(8)
P1 0.0282(5) 0.0400(6) 0.0301(5) 0.0084(5) 0.0009(4) 0.0126(4)
O1 0.0415(17) 0.0437(18) 0.0474(19) 0.0097(15) -0.0023(14) -0.0001(14)
O2 0.0309(16) 0.065(2) 0.0434(18) 0.0086(16) 0.0084(14) 0.0105(15)
O3 0.0320(16) 0.0506(19) 0.0430(18) 0.0140(15) -0.0047(13) 0.0129(14)
O4 0.0430(18) 0.0494(19) 0.0417(18) -0.0012(15) 0.0130(14) 0.0070(15)
O5 0.070(2) 0.049(2) 0.0463(19) 0.0148(16) -0.0136(17) 0.0193(17)
C1 0.050(3) 0.072(4) 0.047(3) 0.009(3) 0.019(2) 0.019(3)
C2 0.070(4) 0.078(4) 0.086(5) -0.005(4) 0.024(4) 0.035(3)
C3 0.084(5) 0.043(3) 0.120(6) 0.013(3) -0.035(4) 0.017(3)
C4 0.095(6) 0.069(5) 0.153(8) 0.008(5) -0.002(5) 0.044(4)

loop_
_atom_type_symbol
_atom_type_description
_atom_type_scat_dispersion_real
_atom_type_scat_dispersion_imag
_atom_type_scat_source
C C 0.0033 0.0016 'International Tables Vol C Tables 4.2.6.8 and 6.1.1.4'
H H 0.0000 0.0000 'International Tables Vol C Tables 4.2.6.8 and 6.1.1.4'
O O 0.0106 0.0060 'International Tables Vol C Tables 4.2.6.8 and 6.1.1.4'
P P 0.1023 0.0942 'International Tables Vol C Tables 4.2.6.8 and 6.1.1.4'
U U -9.6767 9.6646 'International Tables Vol C Tables 4.2.6.8 and 6.1.1.4'

loop_
_geom_angle_atom_site_label_1
_geom_angle_atom_site_label_2
_geom_angle_atom_site_label_3
_geom_angle
_geom_angle_site_symmetry_1
_geom_angle_site_symmetry_3
O1 U1 O1 180.0 2_766 .
O1 U1 O2 90.04(14) 2_766 2_766
O1 U1 O2 89.96(13) . 2_766
O1 U1 O2 89.96(13) 2_766 .
O1 U1 O2 90.04(14) . .
O2 U1 O2 180.0 2_766 .
O1 U1 O3 90.25(13) 2_766 2_666
O1 U1 O3 89.75(13) . 2_666
O2 U1 O3 88.19(12) 2_766 2_666
O2 U1 O3 91.81(12) . 2_666
O1 U1 O3 89.75(13) 2_766 1_655
O1 U1 O3 90.25(13) . 1_655
O2 U1 O3 91.81(12) 2_766 1_655
O2 U1 O3 88.19(12) . 1_655
O3 U1 O3 180.0 2_666 1_655
O2 P1 O3 114.78(18) . .
O2 P1 O4 105.77(19) . .
O3 P1 O4 112.25(18) . .
O2 P1 O5 111.3(2) . .
O3 P1 O5 108.81(19) . .
O4 P1 O5 103.32(19) . .
P1 O2 U1 149.9(2) . .
P1 O3 U1 142.61(19) . 1_455
C1 O4 P1 121.7(3) . .
C3 O5 P1 122.3(4) . .
O4 C1 C2 108.9(5) . .
O4 C1 H1A 109.9 . .
C2 C1 H1A 109.9 . .
O4 C1 H1B 109.9 . .
C2 C1 H1B 109.9 . .
H1A C1 H1B 108.3 . .
C1 C2 H2A 109.5 . .
C1 C2 H2B 109.5 . .
H2A C2 H2B 109.5 . .
C1 C2 H2C 109.5 . .
H2A C2 H2C 109.5 . .
H2B C2 H2C 109.5 . .
C4 C3 O5 113.9(6) . .
C4 C3 H3A 108.8 . .
O5 C3 H3A 108.8 . .
C4 C3 H3B 108.8 . .
O5 C3 H3B 108.8 . .
H3A C3 H3B 107.7 . .
C3 C4 H4A 109.5 . .
C3 C4 H4B 109.5 . .
H4A C4 H4B 109.5 . .
C3 C4 H4C 109.5 . .
H4A C4 H4C 109.5 . .
H4B C4 H4C 109.5 . .

loop_
_geom_bond_atom_site_label_1
_geom_bond_atom_site_label_2
_geom_bond_distance
_geom_bond_site_symmetry_2
U1 O1 1.757(3) 2_766
U1 O1 1.757(3) .
U1 O2 2.292(3) 2_766
U1 O2 2.292(3) .
U1 O3 2.305(3) 2_666
U1 O3 2.305(3) 1_655
P1 O2 1.496(3) .
P1 O3 1.502(3) .
P1 O4 1.558(3) .
P1 O5 1.566(3) .
O4 C1 1.449(6) .
O5 C3 1.454(6) .
C1 C2 1.477(8) .
C1 H1A 0.9800 .
C1 H1B 0.9800 .
C2 H2A 0.9700 .
C2 H2B 0.9700 .
C2 H2C 0.9700 .
C3 C4 1.394(9) .
C3 H3A 0.9800 .
C3 H3B 0.9800 .
C4 H4A 0.9700 .
C4 H4B 0.9700 .
C4 H4C 0.9700 .

loop_
_geom_torsion_atom_site_label_1
_geom_torsion_atom_site_label_2
_geom_torsion_atom_site_label_3
_geom_torsion_atom_site_label_4
_geom_torsion
_geom_torsion_site_symmetry_1
_geom_torsion_site_symmetry_2
_geom_torsion_site_symmetry_3
_geom_torsion_site_symmetry_4
O3 P1 O2 U1 -47.0(5) . . . .
O4 P1 O2 U1 -171.3(4) . . . .
O5 P1 O2 U1 77.1(4) . . . .
O2 P1 O3 U1 -61.5(3) . . . 1_455
O4 P1 O3 U1 59.3(3) . . . 1_455
O5 P1 O3 U1 173.0(3) . . . 1_455
O2 P1 O4 C1 177.0(4) . . . .
O3 P1 O4 C1 51.1(4) . . . .
O5 P1 O4 C1 -66.0(4) . . . .
O2 P1 O5 C3 -86.2(5) . . . .
O3 P1 O5 C3 41.3(5) . . . .
O4 P1 O5 C3 160.7(4) . . . .
P1 O4 C1 C2 -136.4(5) . . . .
P1 O5 C3 C4 118.9(7) . . . .
